data_7235447
loop_
_publ_author_name
'Patra, Debashis'
'Biswas, Nirmalendu'
'Mondal, Bipul'
'Mitra, Partha'
'Drew, Michael G. B.'
'Ghosh, Tapas'

_publ_section_title
;
 Electronic effects of para substituents of 2-hydroxybenzaldehyde
 co-ligands in a family of hydrazonato-oxidovanadium(v) complexes
;
_journal_issue 42
_journal_name_full 'RSC Advances'
_journal_page_first 22022
_journal_paper_doi 10.1039/c4ra00139g
_journal_volume 4
_journal_year 2014
_chemical_formula_sum 'C24.5 H24.5 Cl1.5 N4 O9 V2'
_chemical_formula_weight 674.04
_space_group_IT_number 2
_space_group_name_Hall '-P 1'
_space_group_name_H-M_alt 'P -1'
_symmetry_cell_setting triclinic
_symmetry_space_group_name_H-M 'P -1'
_atom_sites_solution_hydrogens geom
_atom_sites_solution_primary direct
_atom_sites_solution_secondary difmap
_audit_creation_method SHELXL-97
_cell_angle_alpha 108.122(7)
_cell_angle_beta 93.759(6)
_cell_angle_gamma 90.318(6)
_cell_formula_units_Z 4
_cell_length_a 11.8887(9)
_cell_length_b 13.9072(11)
_cell_length_c 18.0799(14)
_cell_measurement_reflns_used 16810
_cell_measurement_temperature 150(2)
_cell_measurement_theta_max 27.50
_cell_measurement_theta_min 3.25
_cell_volume 2833.9(4)
_computing_cell_refinement 'Crysalis, Oxford Diffraction'
_computing_data_collection 'Crysalis, Oxford Diffraction'
_computing_data_reduction 'Crysalis, Oxford Diffraction'
_computing_molecular_graphics PLATON(Spek,2004)
_computing_structure_refinement 'SHELXL-97 (Sheldrick, 1997)'
_computing_structure_solution 'SHELXS-97 (Sheldrick, 1997)'
_diffrn_ambient_temperature 150(2)
_diffrn_measured_fraction_theta_full 0.972
_diffrn_measured_fraction_theta_max 0.972
_diffrn_measurement_device 'Oxford Diffaction X-Calibur System'
_diffrn_measurement_method '321 frames, counting time 10 s.'
_diffrn_radiation_monochromator graphite
_diffrn_radiation_source 'fine-focus sealed tube'
_diffrn_radiation_type MoK\a
_diffrn_radiation_wavelength 0.71073
_diffrn_reflns_av_R_equivalents 0.0809
_diffrn_reflns_av_sigmaI/netI 0.1815
_diffrn_reflns_limit_h_max 15
_diffrn_reflns_limit_h_min -14
_diffrn_reflns_limit_k_max 15
_diffrn_reflns_limit_k_min -18
_diffrn_reflns_limit_l_max 22
_diffrn_reflns_limit_l_min -23
_diffrn_reflns_number 16810
_diffrn_reflns_theta_full 27.50
_diffrn_reflns_theta_max 27.50
_diffrn_reflns_theta_min 3.25
_exptl_absorpt_coefficient_mu 0.859
_exptl_absorpt_correction_T_max 1.000
_exptl_absorpt_correction_T_min 0.901
_exptl_absorpt_correction_type empirical
_exptl_absorpt_process_details 'ABSPACK, Oxford Diffraction Ltd'
_exptl_crystal_colour black
_exptl_crystal_density_diffrn 1.580
_exptl_crystal_density_method 'not measured'
_exptl_crystal_description plate
_exptl_crystal_F_000 1372
_exptl_crystal_size_max 0.19
_exptl_crystal_size_mid 0.19
_exptl_crystal_size_min 0.05
_refine_diff_density_max 0.668
_refine_diff_density_min -0.755
_refine_diff_density_rms 0.113
_refine_ls_extinction_method none
_refine_ls_goodness_of_fit_ref 0.986
_refine_ls_hydrogen_treatment constr
_refine_ls_matrix_type full
_refine_ls_number_parameters 751
_refine_ls_number_reflns 12661
_refine_ls_number_restraints 0
_refine_ls_restrained_S_all 0.986
_refine_ls_R_factor_all 0.1763
_refine_ls_R_factor_gt 0.0924
_refine_ls_shift/su_max 0.000
_refine_ls_shift/su_mean 0.000
_refine_ls_structure_factor_coef Fsqd
_refine_ls_weighting_details
;
  w=1/[\s^2^(Fo^2^)+(0.0317P)^2^+0.0000P] where P=(Fo^2^+2Fc^2^)/3
;
_refine_ls_weighting_scheme calc
_refine_ls_wR_factor_gt 0.1376
_refine_ls_wR_factor_ref 0.1696
_reflns_number_gt 6611
_reflns_number_total 12661
_reflns_threshold_expression >2sigma(I)
_cod_data_source_file c4ra00139g2.cif
_cod_data_source_block 11
_cod_original_cell_volume 2833.8(4)
_cod_original_sg_symbol_H-M P-1
_cod_original_formula_sum 'C24.50 H24.50 Cl1.50 N4 O9 V2'
_cod_database_code 7235447

loop_
_symmetry_equiv_pos_as_xyz
'x, y, z'
'-x, -y, -z'

loop_
_atom_site_label
_atom_site_type_symbol
_atom_site_fract_x
_atom_site_fract_y
_atom_site_fract_z
_atom_site_U_iso_or_equiv
_atom_site_adp_type
_atom_site_occupancy
_atom_site_symmetry_multiplicity
_atom_site_calc_flag
_atom_site_refinement_flags
V1A V 0.71163(9) 0.64743(7) 0.38340(5) 0.0206(2) Uani 1 1 d .
V2A V 0.95932(9) 0.62534(8) 0.35406(6) 0.0227(3) Uani 1 1 d .
V1B V 0.64895(9) 0.85634(8) 0.62214(5) 0.0212(3) Uani 1 1 d .
V2B V 0.89999(9) 0.87801(8) 0.65285(6) 0.0233(3) Uani 1 1 d .
C1A C 0.5726(5) 0.8052(4) 0.3571(3) 0.0216(14) Uani 1 1 d .
C1B C 0.5018(6) 0.7039(5) 0.6392(3) 0.0279(16) Uani 1 1 d .
C2A C 0.4909(5) 0.7421(4) 0.3106(3) 0.0278(15) Uani 1 1 d .
H2A H 0.4206 0.7686 0.3041 0.033 Uiso 1 1 calc R
C2B C 0.4302(6) 0.7694(4) 0.6835(3) 0.0293(16) Uani 1 1 d .
H2B H 0.3570 0.7465 0.6851 0.035 Uiso 1 1 calc R
C3A C 0.5071(5) 0.6370(5) 0.2710(3) 0.0258(15) Uani 1 1 d .
C3B C 0.4606(5) 0.8710(5) 0.7277(3) 0.0241(14) Uani 1 1 d .
C11A C 0.5657(6) 0.9178(4) 0.3865(4) 0.0334(17) Uani 1 1 d .
H11A H 0.5853 0.9413 0.4417 0.050 Uiso 1 1 calc R
H11B H 0.4902 0.9370 0.3763 0.050 Uiso 1 1 calc R
H11C H 0.6170 0.9475 0.3605 0.050 Uiso 1 1 calc R
C11B C 0.4748(6) 0.5935(5) 0.6018(4) 0.0391(19) Uani 1 1 d .
H11D H 0.5193 0.5552 0.6283 0.059 Uiso 1 1 calc R
H11E H 0.4916 0.5739 0.5480 0.059 Uiso 1 1 calc R
H11F H 0.3962 0.5806 0.6052 0.059 Uiso 1 1 calc R
C12A C 0.4237(6) 0.5814(5) 0.2066(4) 0.0362(18) Uani 1 1 d .
H12A H 0.4534 0.5754 0.1573 0.054 Uiso 1 1 calc R
H12B H 0.3548 0.6178 0.2108 0.054 Uiso 1 1 calc R
H12C H 0.4090 0.5151 0.2102 0.054 Uiso 1 1 calc R
C12B C 0.3884(6) 0.9276(5) 0.7918(4) 0.0355(17) Uani 1 1 d .
H12D H 0.4249 0.9306 0.8415 0.053 Uiso 1 1 calc R
H12E H 0.3164 0.8933 0.7852 0.053 Uiso 1 1 calc R
H12F H 0.3780 0.9951 0.7895 0.053 Uiso 1 1 calc R
C4A C 0.7071(5) 0.4614(4) 0.2628(3) 0.0209(14) Uani 1 1 d .
C4B C 0.6722(5) 1.0425(4) 0.7432(3) 0.0241(15) Uani 1 1 d .
C5A C 0.7530(5) 0.3648(4) 0.2169(3) 0.0204(13) Uani 1 1 d .
C5B C 0.7282(5) 1.1392(4) 0.7890(3) 0.0203(13) Uani 1 1 d .
C10A C 0.8393(5) 0.3214(4) 0.2487(3) 0.0223(14) Uani 1 1 d .
H10A H 0.8651 0.3518 0.3006 0.027 Uiso 1 1 calc R
C10B C 0.8141(5) 1.1798(4) 0.7584(3) 0.0222(14) Uani 1 1 d .
H10B H 0.8341 1.1467 0.7081 0.027 Uiso 1 1 calc R
C9A C 0.8885(5) 0.2338(5) 0.2056(3) 0.0286(15) Uani 1 1 d .
H9A H 0.9475 0.2059 0.2276 0.034 Uiso 1 1 calc R
C9B C 0.8705(5) 1.2691(4) 0.8020(3) 0.0262(15) Uani 1 1 d .
H9B H 0.9282 1.2957 0.7813 0.031 Uiso 1 1 calc R
C8A C 0.8477(6) 0.1882(5) 0.1281(3) 0.0319(17) Uani 1 1 d .
H8A H 0.8804 0.1296 0.0981 0.038 Uiso 1 1 calc R
C8B C 0.8392(6) 1.3185(4) 0.8775(3) 0.0283(16) Uani 1 1 d .
H8B H 0.8764 1.3785 0.9070 0.034 Uiso 1 1 calc R
C7A C 0.7608(6) 0.2283(5) 0.0961(3) 0.0303(16) Uani 1 1 d .
H7A H 0.7335 0.1958 0.0449 0.036 Uiso 1 1 calc R
C7B C 0.7554(6) 1.2801(4) 0.9081(3) 0.0292(16) Uani 1 1 d .
H7B H 0.7357 1.3145 0.9582 0.035 Uiso 1 1 calc R
C6A C 0.7121(5) 0.3175(4) 0.1387(3) 0.0231(14) Uani 1 1 d .
C6B C 0.6979(5) 1.1898(4) 0.8659(3) 0.0239(14) Uani 1 1 d .
C13B C 1.0484(5) 1.0389(4) 0.6405(3) 0.0255(15) Uani 1 1 d .
C14B C 1.0913(6) 1.0683(5) 0.7167(4) 0.0315(16) Uani 1 1 d .
H14B H 1.1575 1.1075 0.7297 0.038 Uiso 1 1 calc R
C15B C 1.0396(6) 1.0419(5) 0.7773(3) 0.0280(15) Uani 1 1 d .
C23B C 1.0912(6) 1.0769(5) 0.5803(3) 0.0357(18) Uani 1 1 d .
H23D H 1.1147 1.0211 0.5382 0.054 Uiso 1 1 calc R
H23E H 1.1542 1.1225 0.6023 0.054 Uiso 1 1 calc R
H23F H 1.0326 1.1119 0.5610 0.054 Uiso 1 1 calc R
C24B C 1.0761(6) 1.1008(5) 0.8611(3) 0.043(2) Uani 1 1 d .
H24D H 1.0202 1.1493 0.8823 0.064 Uiso 1 1 calc R
H24E H 1.1468 1.1355 0.8629 0.064 Uiso 1 1 calc R
H24F H 1.0846 1.0550 0.8912 0.064 Uiso 1 1 calc R
C16B C 0.8288(5) 0.8926(4) 0.8013(3) 0.0246(15) Uani 1 1 d .
C13A C 1.1034(6) 0.4671(4) 0.3742(4) 0.0269(15) Uani 1 1 d .
C14A C 1.1324(5) 0.4344(5) 0.2995(4) 0.0295(16) Uani 1 1 d .
H14A H 1.1955 0.3945 0.2892 0.035 Uiso 1 1 calc R
C15A C 1.0754(5) 0.4556(5) 0.2363(3) 0.0261(15) Uani 1 1 d .
C23A C 1.1546(6) 0.4342(5) 0.4389(3) 0.0324(16) Uani 1 1 d .
H23A H 1.0988 0.3986 0.4571 0.049 Uiso 1 1 calc R
H23B H 1.1824 0.4924 0.4808 0.049 Uiso 1 1 calc R
H23C H 1.2158 0.3903 0.4207 0.049 Uiso 1 1 calc R
C24A C 1.0989(6) 0.3964(5) 0.1538(3) 0.043(2) Uani 1 1 d .
H24A H 1.0341 0.3546 0.1288 0.064 Uiso 1 1 calc R
H24B H 1.1626 0.3545 0.1546 0.064 Uiso 1 1 calc R
H24C H 1.1150 0.4424 0.1256 0.064 Uiso 1 1 calc R
C16A C 0.8629(5) 0.6043(4) 0.2025(3) 0.0197(13) Uani 1 1 d .
C17A C 0.7842(5) 0.6238(5) 0.1443(3) 0.0251(15) Uani 1 1 d .
C17B C 0.7548(6) 0.8721(5) 0.8560(3) 0.0277(15) Uani 1 1 d .
C22A C 0.7020(6) 0.6966(5) 0.1671(4) 0.0303(16) Uani 1 1 d .
H22A H 0.7019 0.7359 0.2192 0.036 Uiso 1 1 calc R
C22B C 0.6687(6) 0.7974(5) 0.8316(3) 0.0310(16) Uani 1 1 d .
H22B H 0.6646 0.7552 0.7802 0.037 Uiso 1 1 calc R
C21A C 0.6209(6) 0.7110(5) 0.1135(4) 0.0405(19) Uani 1 1 d .
H21A H 0.5689 0.7619 0.1290 0.049 Uiso 1 1 calc R
C21B C 0.5904(6) 0.7837(6) 0.8796(4) 0.0426(19) Uani 1 1 d .
H21B H 0.5340 0.7337 0.8615 0.051 Uiso 1 1 calc R
C20A C 0.6174(7) 0.6495(6) 0.0368(4) 0.046(2) Uani 1 1 d .
H20A H 0.5607 0.6569 0.0012 0.055 Uiso 1 1 calc R
C20B C 0.5976(7) 0.8465(6) 0.9562(4) 0.047(2) Uani 1 1 d .
H20B H 0.5443 0.8394 0.9897 0.057 Uiso 1 1 calc R
C19A C 0.6970(7) 0.5779(6) 0.0132(4) 0.048(2) Uani 1 1 d .
H19A H 0.6947 0.5379 -0.0388 0.058 Uiso 1 1 calc R
C19B C 0.6820(8) 0.9190(6) 0.9835(4) 0.055(2) Uani 1 1 d .
H19B H 0.6858 0.9591 1.0355 0.066 Uiso 1 1 calc R
C18A C 0.7813(6) 0.5639(5) 0.0656(4) 0.0354(18) Uani 1 1 d .
C18B C 0.7612(7) 0.9335(6) 0.9355(4) 0.0407(19) Uani 1 1 d .
O1A O 0.6381(4) 0.6341(3) 0.4491(2) 0.0263(10) Uani 1 1 d .
O1B O 0.5634(3) 0.8691(3) 0.5554(2) 0.0262(10) Uani 1 1 d .
O6A O 1.0569(4) 0.7071(3) 0.3679(2) 0.0296(11) Uani 1 1 d .
O6B O 0.9935(4) 0.7958(3) 0.6373(2) 0.0299(11) Uani 1 1 d .
O4A O 0.8546(3) 0.6762(3) 0.4222(2) 0.0205(9) Uani 1 1 d .
O4B O 0.7827(3) 0.8283(3) 0.5829(2) 0.0225(10) Uani 1 1 d .
O2A O 0.6717(4) 0.7713(3) 0.3736(2) 0.0260(10) Uani 1 1 d .
O2B O 0.6034(4) 0.7331(3) 0.6299(2) 0.0239(10) Uani 1 1 d .
O3A O 0.7613(3) 0.5115(3) 0.3301(2) 0.0226(10) Uani 1 1 d .
O3B O 0.7138(3) 0.9917(3) 0.6768(2) 0.0209(9) Uani 1 1 d .
O5A O 0.6295(4) 0.3560(3) 0.1019(2) 0.0306(11) Uani 1 1 d .
H5A H 0.6184 0.4144 0.1280 0.046 Uiso 1 1 calc R
O5B O 0.6164(4) 1.1545(3) 0.9000(2) 0.0287(11) Uani 1 1 d .
H5B H 0.5851 1.1045 0.8682 0.043 Uiso 1 1 calc R
O7B O 0.9591(4) 0.9764(3) 0.6189(2) 0.0277(10) Uani 1 1 d .
O8B O 0.8082(3) 0.8409(3) 0.7259(2) 0.0238(10) Uani 1 1 d .
O7A O 1.0202(4) 0.5292(3) 0.3934(2) 0.0275(10) Uani 1 1 d .
O8A O 0.8563(3) 0.6572(3) 0.2769(2) 0.0232(10) Uani 1 1 d .
O9A O 0.8584(5) 0.4932(4) 0.0384(2) 0.0485(15) Uani 1 1 d .
H9C H 0.9047 0.4930 0.0741 0.073 Uiso 1 1 calc R
O9B O 0.8414(5) 1.0064(4) 0.9654(3) 0.0544(16) Uani 1 1 d .
H9D H 0.8761 1.0146 0.9300 0.082 Uiso 1 1 calc R
N1A N 0.5979(4) 0.5927(3) 0.2881(3) 0.0214(12) Uani 1 1 d .
N1B N 0.5529(4) 0.9133(3) 0.7154(3) 0.0217(12) Uani 1 1 d .
N2A N 0.6182(4) 0.4964(4) 0.2367(3) 0.0253(12) Uani 1 1 d .
N2B N 0.5863(4) 1.0074(4) 0.7677(3) 0.0219(12) Uani 1 1 d .
N3B N 0.9596(4) 0.9732(4) 0.7616(3) 0.0230(12) Uani 1 1 d .
N4B N 0.9065(5) 0.9619(4) 0.8248(3) 0.0262(12) Uani 1 1 d .
N3A N 0.9983(4) 0.5251(3) 0.2482(3) 0.0200(11) Uani 1 1 d .
N4A N 0.9371(4) 0.5333(4) 0.1826(3) 0.0240(12) Uani 1 1 d .
C25 C 0.3041(7) 0.7865(6) 0.4948(4) 0.051(2) Uani 1 1 d .
H25 H 0.3744 0.8060 0.5279 0.061 Uiso 1 1 calc R
Cl1 Cl 0.31675(19) 0.66200(17) 0.43076(14) 0.0671(7) Uani 1 1 d .
Cl2 Cl 0.19314(19) 0.7880(2) 0.55495(12) 0.0697(7) Uani 1 1 d .
Cl3 Cl 0.28166(16) 0.87232(13) 0.44369(10) 0.0413(5) Uani 1 1 d .

loop_
_atom_site_aniso_label
_atom_site_aniso_U_11
_atom_site_aniso_U_22
_atom_site_aniso_U_33
_atom_site_aniso_U_23
_atom_site_aniso_U_13
_atom_site_aniso_U_12
V1A 0.0212(6) 0.0181(6) 0.0213(5) 0.0043(4) 0.0022(5) 0.0060(4)
V2A 0.0228(6) 0.0234(6) 0.0210(5) 0.0052(4) 0.0025(5) 0.0058(5)
V1B 0.0219(6) 0.0194(6) 0.0207(5) 0.0033(4) 0.0043(5) 0.0016(4)
V2B 0.0241(6) 0.0224(6) 0.0221(5) 0.0048(4) 0.0038(5) 0.0017(5)
C1A 0.028(4) 0.018(3) 0.024(3) 0.013(2) 0.013(3) 0.007(3)
C1B 0.033(4) 0.024(4) 0.029(3) 0.011(3) 0.002(3) -0.009(3)
C2A 0.026(4) 0.021(3) 0.033(3) 0.004(3) 0.000(3) 0.009(3)
C2B 0.034(4) 0.023(4) 0.030(3) 0.007(3) 0.006(3) -0.002(3)
C3A 0.025(4) 0.024(4) 0.027(3) 0.007(3) -0.006(3) 0.005(3)
C3B 0.017(4) 0.030(4) 0.025(3) 0.008(3) 0.004(3) 0.004(3)
C11A 0.030(4) 0.024(4) 0.049(4) 0.012(3) 0.011(3) 0.014(3)
C11B 0.050(5) 0.022(4) 0.039(4) 0.000(3) 0.008(4) -0.007(3)
C12A 0.032(4) 0.030(4) 0.040(4) 0.002(3) -0.009(3) 0.011(3)
C12B 0.028(4) 0.031(4) 0.045(4) 0.006(3) 0.019(3) 0.007(3)
C4A 0.021(4) 0.021(3) 0.022(3) 0.008(2) 0.003(3) 0.004(3)
C4B 0.026(4) 0.022(3) 0.020(3) 0.000(2) 0.002(3) 0.006(3)
C5A 0.020(3) 0.020(3) 0.021(3) 0.006(2) 0.005(3) 0.006(3)
C5B 0.024(4) 0.017(3) 0.021(3) 0.007(2) 0.003(3) 0.010(3)
C10A 0.021(4) 0.017(3) 0.028(3) 0.004(2) 0.008(3) 0.004(3)
C10B 0.026(4) 0.018(3) 0.021(3) 0.005(2) 0.003(3) 0.003(3)
C9A 0.023(4) 0.034(4) 0.030(3) 0.012(3) 0.003(3) 0.011(3)
C9B 0.027(4) 0.026(4) 0.022(3) 0.004(3) 0.003(3) -0.002(3)
C8A 0.039(4) 0.028(4) 0.026(3) 0.004(3) 0.010(3) 0.015(3)
C8B 0.044(5) 0.017(3) 0.019(3) 0.001(2) -0.005(3) -0.002(3)
C7A 0.042(5) 0.028(4) 0.019(3) 0.005(3) 0.003(3) 0.000(3)
C7B 0.045(5) 0.019(3) 0.021(3) 0.003(3) 0.002(3) 0.008(3)
C6A 0.021(4) 0.022(3) 0.029(3) 0.010(3) 0.006(3) 0.001(3)
C6B 0.024(4) 0.024(4) 0.025(3) 0.009(3) 0.001(3) 0.009(3)
C13B 0.026(4) 0.021(3) 0.031(3) 0.009(3) 0.003(3) 0.006(3)
C14B 0.025(4) 0.027(4) 0.043(4) 0.011(3) -0.001(3) -0.005(3)
C15B 0.028(4) 0.027(4) 0.028(3) 0.006(3) 0.002(3) 0.003(3)
C23B 0.044(5) 0.026(4) 0.035(4) 0.007(3) 0.005(3) -0.009(3)
C24B 0.054(5) 0.037(4) 0.031(4) 0.004(3) -0.009(4) -0.009(4)
C16B 0.030(4) 0.019(3) 0.025(3) 0.008(3) 0.002(3) 0.012(3)
C13A 0.031(4) 0.019(3) 0.033(3) 0.011(3) 0.001(3) 0.006(3)
C14A 0.019(4) 0.030(4) 0.039(4) 0.009(3) 0.008(3) 0.013(3)
C15A 0.024(4) 0.025(4) 0.030(3) 0.008(3) 0.007(3) 0.005(3)
C23A 0.032(4) 0.029(4) 0.035(4) 0.008(3) 0.003(3) 0.008(3)
C24A 0.050(5) 0.049(5) 0.034(4) 0.017(3) 0.017(4) 0.025(4)
C16A 0.021(4) 0.017(3) 0.018(3) 0.002(2) 0.003(3) -0.006(3)
C17A 0.025(4) 0.030(4) 0.020(3) 0.007(3) -0.001(3) 0.000(3)
C17B 0.032(4) 0.030(4) 0.027(3) 0.014(3) 0.010(3) 0.012(3)
C22A 0.034(4) 0.028(4) 0.034(4) 0.018(3) -0.002(3) 0.002(3)
C22B 0.036(4) 0.039(4) 0.025(3) 0.019(3) 0.010(3) 0.008(3)
C21A 0.045(5) 0.038(4) 0.044(4) 0.022(3) 0.000(4) 0.009(4)
C21B 0.047(5) 0.049(5) 0.045(4) 0.032(4) 0.011(4) -0.003(4)
C20A 0.045(5) 0.058(5) 0.038(4) 0.022(4) -0.008(4) 0.003(4)
C20B 0.050(6) 0.067(6) 0.041(4) 0.035(4) 0.026(4) 0.021(4)
C19A 0.057(6) 0.058(5) 0.026(4) 0.011(3) -0.010(4) 0.003(4)
C19B 0.077(7) 0.060(6) 0.033(4) 0.017(4) 0.019(4) 0.021(5)
C18A 0.046(5) 0.031(4) 0.028(3) 0.008(3) -0.004(3) -0.002(3)
C18B 0.047(5) 0.043(5) 0.036(4) 0.016(3) 0.014(4) 0.009(4)
O1A 0.028(3) 0.025(2) 0.026(2) 0.0057(18) 0.006(2) 0.0003(19)
O1B 0.027(3) 0.027(2) 0.023(2) 0.0057(18) 0.002(2) 0.002(2)
O6A 0.025(3) 0.030(3) 0.032(2) 0.0067(19) 0.004(2) 0.003(2)
O6B 0.026(3) 0.036(3) 0.028(2) 0.0078(19) 0.006(2) 0.006(2)
O4A 0.026(2) 0.015(2) 0.0197(19) 0.0055(16) -0.0015(19) 0.0020(18)
O4B 0.023(3) 0.020(2) 0.021(2) 0.0009(17) 0.0061(19) 0.0050(18)
O2A 0.025(3) 0.019(2) 0.034(2) 0.0077(18) 0.003(2) 0.0085(19)
O2B 0.026(3) 0.019(2) 0.022(2) 0.0002(17) 0.0014(19) -0.0021(19)
O3A 0.023(2) 0.024(2) 0.019(2) 0.0052(17) -0.0016(19) 0.0052(19)
O3B 0.025(3) 0.019(2) 0.0168(19) 0.0008(16) 0.0062(18) 0.0041(18)
O5A 0.034(3) 0.028(3) 0.028(2) 0.0059(19) -0.004(2) 0.009(2)
O5B 0.035(3) 0.027(3) 0.021(2) 0.0010(18) 0.013(2) -0.001(2)
O7B 0.023(3) 0.034(3) 0.025(2) 0.0074(19) 0.008(2) -0.004(2)
O8B 0.025(3) 0.029(2) 0.017(2) 0.0048(17) 0.0053(19) 0.0070(19)
O7A 0.025(3) 0.034(3) 0.027(2) 0.0134(19) 0.004(2) 0.015(2)
O8A 0.028(3) 0.026(2) 0.0172(19) 0.0084(17) 0.0039(19) 0.0034(19)
O9A 0.060(4) 0.052(3) 0.022(2) -0.004(2) -0.007(3) 0.018(3)
O9B 0.077(5) 0.051(4) 0.028(3) 0.000(2) 0.014(3) -0.011(3)
N1A 0.024(3) 0.017(3) 0.020(2) 0.001(2) 0.003(2) 0.009(2)
N1B 0.031(3) 0.013(3) 0.020(2) 0.005(2) -0.003(2) -0.005(2)
N2A 0.026(3) 0.019(3) 0.029(3) 0.004(2) 0.004(2) 0.006(2)
N2B 0.026(3) 0.018(3) 0.020(2) 0.004(2) 0.002(2) 0.002(2)
N3B 0.025(3) 0.020(3) 0.024(3) 0.006(2) 0.006(2) 0.012(2)
N4B 0.031(3) 0.023(3) 0.025(3) 0.008(2) 0.004(3) 0.005(2)
N3A 0.018(3) 0.021(3) 0.021(2) 0.007(2) 0.002(2) 0.004(2)
N4A 0.030(3) 0.023(3) 0.016(2) 0.002(2) 0.003(2) 0.001(2)
C25 0.036(5) 0.077(6) 0.048(5) 0.031(4) -0.003(4) 0.001(4)
Cl1 0.0537(15) 0.0588(15) 0.1042(18) 0.0421(13) 0.0315(14) 0.0159(11)
Cl2 0.0429(14) 0.125(2) 0.0549(13) 0.0446(13) 0.0168(11) 0.0134(13)
Cl3 0.0411(12) 0.0409(11) 0.0386(9) 0.0068(8) 0.0064(9) 0.0037(9)

loop_
_atom_type_symbol
_atom_type_description
_atom_type_scat_dispersion_real
_atom_type_scat_dispersion_imag
_atom_type_scat_source
C C 0.0033 0.0016 'International Tables Vol C Tables 4.2.6.8 and 6.1.1.4'
H H 0.0000 0.0000 'International Tables Vol C Tables 4.2.6.8 and 6.1.1.4'
O O 0.0106 0.0060 'International Tables Vol C Tables 4.2.6.8 and 6.1.1.4'
N N 0.0061 0.0033 'International Tables Vol C Tables 4.2.6.8 and 6.1.1.4'
V V 0.3005 0.5294 'International Tables Vol C Tables 4.2.6.8 and 6.1.1.4'
Cl Cl 0.1484 0.1585 'International Tables Vol C Tables 4.2.6.8 and 6.1.1.4'

loop_
_geom_angle_atom_site_label_1
_geom_angle_atom_site_label_2
_geom_angle_atom_site_label_3
_geom_angle
O1A V1A O4A 109.1(2)
O1A V1A O2A 104.5(2)
O4A V1A O2A 99.92(18)
O1A V1A O3A 104.64(19)
O4A V1A O3A 86.70(17)
O2A V1A O3A 146.03(17)
O1A V1A N1A 99.6(2)
O4A V1A N1A 149.22(19)
O2A V1A N1A 83.09(18)
O3A V1A N1A 75.17(17)
O6A V2A O4A 108.39(19)
O6A V2A O7A 104.4(2)
O4A V2A O7A 100.98(18)
O6A V2A O8A 102.7(2)
O4A V2A O8A 85.92(17)
O7A V2A O8A 148.18(18)
O6A V2A N3A 100.6(2)
O4A V2A N3A 148.38(19)
O7A V2A N3A 83.48(18)
O8A V2A N3A 75.37(17)
O1B V1B O4B 107.88(19)
O1B V1B O2B 102.24(19)
O4B V1B O2B 101.98(18)
O1B V1B O3B 105.96(19)
O4B V1B O3B 85.97(17)
O2B V1B O3B 146.67(16)
O1B V1B N1B 98.8(2)
O4B V1B N1B 150.63(18)
O2B V1B N1B 83.56(18)
O3B V1B N1B 74.96(17)
O6B V2B O4B 107.53(19)
O6B V2B O7B 103.3(2)
O4B V2B O7B 102.81(19)
O6B V2B O8B 102.9(2)
O4B V2B O8B 84.94(17)
O7B V2B O8B 148.84(18)
O6B V2B N3B 100.5(2)
O4B V2B N3B 148.85(19)
O7B V2B N3B 83.22(19)
O8B V2B N3B 75.70(18)
O2A C1A C2A 121.5(5)
O2A C1A C11A 113.7(5)
C2A C1A C11A 124.5(6)
O2B C1B C2B 121.3(6)
O2B C1B C11B 115.2(6)
C2B C1B C11B 123.4(6)
C1A C2A C3A 123.6(6)
C1A C2A H2A 118.2
C3A C2A H2A 118.2
C1B C2B C3B 123.7(6)
C1B C2B H2B 118.1
C3B C2B H2B 118.1
N1A C3A C2A 120.1(5)
N1A C3A C12A 120.8(5)
C2A C3A C12A 118.9(5)
N1B C3B C2B 120.5(6)
N1B C3B C12B 120.3(5)
C2B C3B C12B 119.2(6)
C1A C11A H11A 109.5
C1A C11A H11B 109.5
H11A C11A H11B 109.5
C1A C11A H11C 109.5
H11A C11A H11C 109.5
H11B C11A H11C 109.5
C1B C11B H11D 109.5
C1B C11B H11E 109.5
H11D C11B H11E 109.5
C1B C11B H11F 109.5
H11D C11B H11F 109.5
H11E C11B H11F 109.5
C3A C12A H12A 109.5
C3A C12A H12B 109.5
H12A C12A H12B 109.5
C3A C12A H12C 109.5
H12A C12A H12C 109.5
H12B C12A H12C 109.5
C3B C12B H12D 109.5
C3B C12B H12E 109.5
H12D C12B H12E 109.5
C3B C12B H12F 109.5
H12D C12B H12F 109.5
H12E C12B H12F 109.5
N2A C4A O3A 121.6(5)
N2A C4A C5A 120.5(5)
O3A C4A C5A 117.9(5)
N2B C4B O3B 120.9(5)
N2B C4B C5B 121.3(5)
O3B C4B C5B 117.8(6)
C10A C5A C6A 119.1(5)
C10A C5A C4A 120.4(5)
C6A C5A C4A 120.4(5)
C10B C5B C6B 119.5(5)
C10B C5B C4B 120.2(5)
C6B C5B C4B 120.3(6)
C5A C10A C9A 121.7(5)
C5A C10A H10A 119.2
C9A C10A H10A 119.2
C9B C10B C5B 120.8(5)
C9B C10B H10B 119.6
C5B C10B H10B 119.6
C10A C9A C8A 118.6(6)
C10A C9A H9A 120.7
C8A C9A H9A 120.7
C10B C9B C8B 119.0(6)
C10B C9B H9B 120.5
C8B C9B H9B 120.5
C7A C8A C9A 120.8(6)
C7A C8A H8A 119.6
C9A C8A H8A 119.6
C7B C8B C9B 120.9(6)
C7B C8B H8B 119.6
C9B C8B H8B 119.6
C8A C7A C6A 121.0(6)
C8A C7A H7A 119.5
C6A C7A H7A 119.5
C8B C7B C6B 121.4(6)
C8B C7B H7B 119.3
C6B C7B H7B 119.3
O5A C6A C7A 117.8(5)
O5A C6A C5A 123.3(5)
C7A C6A C5A 118.8(6)
O5B C6B C7B 118.7(5)
O5B C6B C5B 123.0(5)
C7B C6B C5B 118.3(6)
O7B C13B C14B 119.7(6)
O7B C13B C23B 116.2(5)
C14B C13B C23B 124.0(6)
C13B C14B C15B 123.6(6)
C13B C14B H14B 118.2
C15B C14B H14B 118.2
N3B C15B C14B 121.4(6)
N3B C15B C24B 120.4(6)
C14B C15B C24B 118.1(6)
C13B C23B H23D 109.5
C13B C23B H23E 109.5
H23D C23B H23E 109.5
C13B C23B H23F 109.5
H23D C23B H23F 109.5
H23E C23B H23F 109.5
C15B C24B H24D 109.5
C15B C24B H24E 109.5
H24D C24B H24E 109.5
C15B C24B H24F 109.5
H24D C24B H24F 109.5
H24E C24B H24F 109.5
N4B C16B O8B 121.8(6)
N4B C16B C17B 120.6(5)
O8B C16B C17B 117.5(6)
O7A C13A C14A 120.1(6)
O7A C13A C23A 114.4(5)
C14A C13A C23A 125.4(6)
C13A C14A C15A 125.6(6)
C13A C14A H14A 117.2
C15A C14A H14A 117.2
N3A C15A C14A 120.3(5)
N3A C15A C24A 119.3(6)
C14A C15A C24A 120.3(6)
C13A C23A H23A 109.5
C13A C23A H23B 109.5
H23A C23A H23B 109.5
C13A C23A H23C 109.5
H23A C23A H23C 109.5
H23B C23A H23C 109.5
C15A C24A H24A 109.5
C24A C24A H24B 109.5
H24A C24A H24B 109.5
C15A C24A H24C 109.5
H24A C24A H24C 109.5
H24B C24A H24C 109.5
N4A C16A O8A 120.1(5)
N4A C16A C17A 120.8(5)
O8A C16A C17A 119.1(5)
C22A C17A C18A 118.5(6)
C22A C17A C16A 120.0(5)
C18A C17A C16A 121.2(6)
C22B C17B C18B 117.3(6)
C22B C17B C16B 121.7(5)
C18B C17B C16B 120.8(6)
C21A C22A C17A 121.0(6)
C21A C22A H22A 119.5
C17A C22A H22A 119.5
C21B C22B C17B 123.2(6)
C21B C22B H22B 118.4
C17B C22B H22B 118.4
C20A C21A C22A 119.7(7)
C20A C21A H21A 120.1
C22A C21A H21A 120.1
C22B C21B C20B 117.9(7)
C22B C21B H21B 121.0
C20B C21B H21B 121.0
C19A C20A C21A 120.2(7)
C19A C20A H20A 119.9
C21A C20A H20A 119.9
C19B C20B C21B 121.1(7)
C19B C20B H20B 119.4
C21B C20B H20B 119.4
C20A C19A C18A 121.1(6)
C20A C19A H19A 119.5
C18A C19A H19A 119.5
C20B C19B C18B 121.4(7)
C20B C19B H19B 119.3
C18B C19B H19B 119.3
O9A C18A C19A 118.2(6)
O9A C18A C17A 122.3(6)
C19A C18A C17A 119.4(7)
O9B C18B C19B 118.6(7)
O9B C18B C17B 122.3(7)
C19B C18B C17B 119.1(7)
V1A O4A V2A 114.97(19)
V1B O4B V2B 113.68(19)
C1A O2A V1A 130.9(4)
C1B O2B V1B 128.0(4)
C4A O3A V1A 117.4(4)
C4B O3B V1B 117.4(4)
C6A O5A H5A 109.5
C6B O5B H5B 109.5
C13B O7B V2B 135.0(4)
C16B O8B V2B 116.6(4)
C13A O7A V2A 133.6(4)
C16A O8A V2A 118.0(4)
C18A O9A H9C 109.5
C18B O9B H9D 109.5
C3A N1A N2A 116.3(5)
C3A N1A V1A 127.2(4)
N2A N1A V1A 116.5(4)
C3B N1B N2B 117.5(5)
C3B N1B V1B 125.5(4)
N2B N1B V1B 116.9(4)
C4A N2A N1A 109.0(5)
C4B N2B N1B 109.6(5)
C15B N3B N4B 116.6(5)
C15B N3B V2B 127.8(4)
N4B N3B V2B 115.7(4)
C16B N4B N3B 110.2(5)
C15A N3A N4A 116.5(5)
C15A N3A V2A 127.3(4)
N4A N3A V2A 116.2(3)
C16A N4A N3A 110.4(4)
Cl3 C25 Cl2 110.7(4)
Cl3 C25 Cl1 111.4(4)
Cl2 C25 Cl1 109.1(4)
Cl3 C25 H25 108.5
Cl2 C25 H25 108.5
Cl1 C25 H25 108.5

loop_
_geom_bond_atom_site_label_1
_geom_bond_atom_site_label_2
_geom_bond_distance
V1A O1A 1.575(4)
V1A O4A 1.790(4)
V1A O2A 1.847(4)
V1A O3A 1.951(4)
V1A N1A 2.059(5)
V1A V2A 3.0266(16)
V2A O6A 1.572(4)
V2A O4A 1.799(4)
V2A O7A 1.831(4)
V2A O8A 1.952(4)
V2A N3A 2.070(4)
V1B O1B 1.579(4)
V1B O4B 1.780(4)
V1B O2B 1.844(4)
V1B O3B 1.960(4)
V1B N1B 2.051(5)
V1B V2B 2.9958(15)
V2B O6B 1.574(4)
V2B O4B 1.799(4)
V2B O7B 1.820(4)
V2B O8B 1.952(4)
V2B N3B 2.075(5)
C1A O2A 1.321(7)
C1A C2A 1.358(8)
C1A C11A 1.494(7)
C1B O2B 1.309(7)
C1B C2B 1.358(8)
C1B C11B 1.496(8)
C2A C3A 1.435(8)
C2A H2A 0.9300
C2B C3B 1.421(8)
C2B H2B 0.9300
C3A N1A 1.312(7)
C3A C12A 1.489(8)
C3B N1B 1.306(7)
C3B C12B 1.506(8)
C11A H11A 0.9600
C11A H11B 0.9600
C11A H11C 0.9600
C11B H11D 0.9600
C11B H11E 0.9600
C11B H11F 0.9600
C12A H12A 0.9600
C12A H12B 0.9600
C12A H12C 0.9600
C12B H12D 0.9600
C12B H12E 0.9600
C12B H12F 0.9600
C4A N2A 1.288(7)
C4A O3A 1.322(6)
C4A C5A 1.471(8)
C4B N2B 1.290(8)
C4B O3B 1.320(6)
C4B C5B 1.471(8)
C5A C10A 1.375(8)
C5A C6A 1.413(7)
C5B C10B 1.389(8)
C5B C6B 1.421(7)
C10A C9A 1.383(8)
C10A H10A 0.9300
C10B C9B 1.387(7)
C10B H10B 0.9300
C9A C8A 1.399(8)
C9A H9A 0.9300
C9B C8B 1.400(8)
C9B H9B 0.9300
C8A C7A 1.357(9)
C8A H8A 0.9300
C8B C7B 1.354(9)
C8B H8B 0.9300
C7A C6A 1.393(8)
C7A H7A 0.9300
C7B C6B 1.397(8)
C7B H7B 0.9300
C6A O5A 1.355(7)
C6B O5B 1.348(7)
C13B O7B 1.326(7)
C13B C14B 1.370(8)
C13B C23B 1.467(8)
C14B C15B 1.431(9)
C14B H14B 0.9300
C15B N3B 1.298(8)
C15B C24B 1.515(8)
C23B H23D 0.9600
C23B H23E 0.9600
C23B H23F 0.9600
C24B H24D 0.9600
C24B H24E 0.9600
C24B H24F 0.9600
C16B N4B 1.283(7)
C16B O8B 1.333(6)
C16B C17B 1.457(9)
C13A O7A 1.308(7)
C13A C14A 1.353(8)
C13A C23A 1.480(8)
C14A C15A 1.401(8)
C14A H14A 0.9300
C15A N3A 1.314(7)
C15A C24A 1.508(8)
C23A H23A 0.9600
C23A H23B 0.9600
C23A H23C 0.9600
C24A H24A 0.9600
C24A H24B 0.9600
C24A H24C 0.9600
C16A N4A 1.309(7)
C16A O8A 1.325(6)
C16A C17A 1.452(8)
C17A C22A 1.397(8)
C17A C18A 1.405(8)
C17B C22B 1.403(9)
C17B C18B 1.421(8)
C22A C21A 1.382(8)
C22A H22A 0.9300
C22B C21B 1.365(9)
C22B H22B 0.9300
C21A C20A 1.382(9)
C21A H21A 0.9300
C21B C20B 1.385(9)
C21B H21B 0.9300
C20A C19A 1.367(10)
C20A H20A 0.9300
C20B C19B 1.372(11)
C20B H20B 0.9300
C19A C18A 1.391(9)
C19A H19A 0.9300
C19B C18B 1.377(10)
C19B H19B 0.9300
C18A O9A 1.348(8)
C18B O9B 1.345(8)
O5A H5A 0.8200
O5B H5B 0.8200
O9A H9C 0.8200
O9B H9D 0.8200
N1A N2A 1.405(6)
N1B N2B 1.393(6)
N3B N4B 1.392(7)
N3A N4A 1.387(6)
C25 Cl3 1.734(8)
C25 Cl2 1.761(8)
C25 Cl1 1.772(8)
C25 H25 0.9800
